data_2202042
loop_
_publ_author_name
'Shao, Li'
'Geib, Steven J.'
'Cooper, N. John'

_publ_section_title
;
 A potassium cryptate-2,2,2 salt of
 tricarbonyl(\h^4^-cyclopentadiene)manganese
;
_journal_issue 2
_journal_name_full 'Acta Crystallographica Section E'
_journal_page_first m69
_journal_page_last m71
_journal_paper_doi 10.1107/S1600536802023024
_journal_volume 59
_journal_year 2003
_chemical_formula_iupac '[K (C18 H36 N2 O6)] [Mn (C5 H6) (C1 O1)3]'
_chemical_formula_moiety 'C18 H36 K N2 O6, C8 H6 Mn O3'
_chemical_formula_sum 'C26 H42 K Mn N2 O9'
_chemical_formula_weight 620.66
_chemical_name_systematic
;
Cyclopentadienylmangenesetricarbonyl
;
_space_group_IT_number 2
_symmetry_cell_setting triclinic
_symmetry_space_group_name_Hall '-P 1'
_symmetry_space_group_name_H-M 'P -1'
_atom_sites_solution_hydrogens geom
_atom_sites_solution_primary direct
_atom_sites_solution_secondary difmap
_audit_creation_method SHELXL-97
_cell_angle_alpha 110.3070(10)
_cell_angle_beta 109.5230(10)
_cell_angle_gamma 91.2790(10)
_cell_formula_units_Z 2
_cell_length_a 11.5443(5)
_cell_length_b 11.7528(5)
_cell_length_c 12.5534(6)
_cell_measurement_reflns_used 6417
_cell_measurement_temperature 150(2)
_cell_measurement_theta_max 30.0
_cell_measurement_theta_min 2.0
_cell_volume 1486.98(12)
_computing_cell_refinement SMART
_computing_data_collection 'SMART (Bruker, 2001)'
_computing_data_reduction 'SAINT (Bruker, 2001)'
_computing_molecular_graphics SHELXTL
_computing_publication_material SHELXTL
_computing_structure_refinement SHELXTL
_computing_structure_solution 'SHELXTL (Bruker, 2001)'
_diffrn_ambient_temperature 150(2)
_diffrn_measured_fraction_theta_full 0.923
_diffrn_measured_fraction_theta_max 0.923
_diffrn_measurement_device_type 'Bruker AXS SMART APEX'
_diffrn_measurement_method \w
_diffrn_radiation_monochromator graphite
_diffrn_radiation_source 'fine-focus sealed tube'
_diffrn_radiation_type MoK\a
_diffrn_radiation_wavelength 0.71073
_diffrn_reflns_av_R_equivalents 0.0162
_diffrn_reflns_av_sigmaI/netI 0.0246
_diffrn_reflns_limit_h_max 17
_diffrn_reflns_limit_h_min -17
_diffrn_reflns_limit_k_max 17
_diffrn_reflns_limit_k_min -17
_diffrn_reflns_limit_l_max 18
_diffrn_reflns_limit_l_min -18
_diffrn_reflns_number 19143
_diffrn_reflns_theta_full 32.47
_diffrn_reflns_theta_max 32.47
_diffrn_reflns_theta_min 1.89
_diffrn_standards_decay_% <1
_diffrn_standards_interval_time variable
_diffrn_standards_number 1444
_exptl_absorpt_coefficient_mu 0.636
_exptl_absorpt_correction_T_max 0.808
_exptl_absorpt_correction_T_min 0.794
_exptl_absorpt_correction_type multi-scan
_exptl_absorpt_process_details '(SADABS; Sheldrick, 1996)'
_exptl_crystal_colour yellow
_exptl_crystal_density_diffrn 1.386
_exptl_crystal_density_method 'not measured'
_exptl_crystal_description block
_exptl_crystal_F_000 656
_exptl_crystal_size_max 0.38
_exptl_crystal_size_mid 0.35
_exptl_crystal_size_min 0.35
_refine_diff_density_max 0.578
_refine_diff_density_min -0.181
_refine_ls_extinction_method none
_refine_ls_goodness_of_fit_ref 1.257
_refine_ls_hydrogen_treatment mixed
_refine_ls_matrix_type full
_refine_ls_number_parameters 376
_refine_ls_number_reflns 9907
_refine_ls_number_restraints 0
_refine_ls_restrained_S_all 1.257
_refine_ls_R_factor_all 0.0398
_refine_ls_R_factor_gt 0.0365
_refine_ls_shift/su_max 0.001
_refine_ls_shift/su_mean 0.000
_refine_ls_structure_factor_coef Fsqd
_refine_ls_weighting_details 'calc w = 1/[\s^2^(Fo^2^)+(0.0552P)^2^] where P = (Fo^2^+2Fc^2^)/3'
_refine_ls_weighting_scheme calc
_refine_ls_wR_factor_gt 0.0990
_refine_ls_wR_factor_ref 0.1009
_reflns_number_gt 9068
_reflns_number_total 9907
_reflns_threshold_expression I>\s(I)
_cod_data_source_file na6170.cif
_cod_data_source_block I
_cod_depositor_comments
;
The following automatic conversions were performed:

'_chemical_melting_point' value 'not measured' was changed to '?' -
the value is undefined or not given.

Automatic conversion script
Id: cif_fix_values 1715 2011-07-08 13:25:40Z adriana 
;
_cod_original_cell_volume 1486.98(11)
_cod_database_code 2202042
_cod_database_fobs_code 2202042

loop_
_symmetry_equiv_pos_as_xyz
'x, y, z'
'-x, -y, -z'

loop_
_atom_site_label
_atom_site_fract_x
_atom_site_fract_y
_atom_site_fract_z
_atom_site_U_iso_or_equiv
_atom_site_adp_type
_atom_site_calc_flag
_atom_site_refinement_flags
_atom_site_occupancy
_atom_site_disorder_assembly
_atom_site_disorder_group
_atom_site_type_symbol
Mn 0.073656(14) 0.328066(14) 0.185712(14) 0.02325(5) Uani d . 1 . . Mn
K -0.311026(19) -0.023124(19) 0.341090(18) 0.02019(5) Uani d . 1 . . K
N1 -0.22965(9) 0.23896(8) 0.52244(9) 0.02416(17) Uani d . 1 . . N
C1 0.20342(12) 0.39963(12) 0.17244(11) 0.0358(3) Uani d . 1 . . C
O1 0.29054(11) 0.44537(13) 0.16734(11) 0.0599(3) Uani d . 1 . . O
N2 -0.39412(8) -0.28671(8) 0.16344(8) 0.02378(17) Uani d . 1 . . N
O2 0.16087(10) 0.08856(10) 0.12744(11) 0.0505(3) Uani d . 1 . . O
C2 0.12828(11) 0.18434(12) 0.15126(11) 0.0326(2) Uani d . 1 . . C
O3 0.16474(9) 0.41558(8) 0.45338(8) 0.03592(19) Uani d . 1 . . O
C3 0.12936(10) 0.38160(9) 0.34776(10) 0.0260(2) Uani d . 1 . . C
O4 -0.45540(8) 0.16178(7) 0.29975(7) 0.02735(16) Uani d . 1 . . O
C4 -0.13604(11) 0.40260(11) 0.21725(12) 0.0298(2) Uani d . 1 . . C
H4A -0.1047(15) 0.4391(14) 0.3076(15) 0.036(4) Uiso d . 1 . . H
H4B -0.2252(15) 0.4125(14) 0.1839(14) 0.035(4) Uiso d . 1 . . H
C5 -0.05629(11) 0.45414(11) 0.16505(11) 0.0299(2) Uani d . 1 . . C
H5 -0.0424(15) 0.5420(15) 0.1844(14) 0.034(4) Uiso d . 1 . . H
O5 -0.50114(7) -0.07602(8) 0.11340(7) 0.02846(16) Uani d . 1 . . O
C6 -0.06702(12) 0.36331(12) 0.05066(11) 0.0336(2) Uani d . 1 . . C
H6 -0.0525(16) 0.3766(16) -0.0110(16) 0.043(4) Uiso d . 1 . . H
O6 -0.28242(7) 0.03294(7) 0.58491(7) 0.02385(15) Uani d . 1 . . O
C7 -0.10192(11) 0.24805(11) 0.05290(11) 0.0320(2) Uani d . 1 . . C
H7 -0.1115(16) 0.1737(16) -0.0121(16) 0.043(4) Uiso d . 1 . . H
O7 -0.39506(7) -0.20819(7) 0.41324(7) 0.02394(14) Uani d . 1 . . O
C8 -0.11232(10) 0.27155(10) 0.16822(11) 0.0286(2) Uani d . 1 . . C
H8 -0.1380(14) 0.2085(14) 0.1931(14) 0.033(4) Uiso d . 1 . . H
O8 -0.09608(7) 0.10738(7) 0.36839(8) 0.02576(15) Uani d . 1 . . O
O9 -0.14773(7) -0.14620(7) 0.22804(7) 0.02495(15) Uani d . 1 . . O
C9 -0.33522(11) 0.30661(10) 0.50031(11) 0.0302(2) Uani d . 1 . . C
H9A -0.3048 0.3954 0.5476 0.036 Uiso calc R 1 . . H
H9B -0.3961 0.2809 0.5307 0.036 Uiso calc R 1 . . H
C10 -0.40056(13) 0.28671(11) 0.36766(12) 0.0338(2) Uani d . 1 . . C
H10A -0.4657 0.3399 0.3597 0.041 Uiso calc R 1 . . H
H10B -0.3401 0.3092 0.3352 0.041 Uiso calc R 1 . . H
C11 -0.51163(13) 0.13878(13) 0.17287(11) 0.0361(3) Uani d . 1 . . C
H11A -0.4464 0.1486 0.1404 0.043 Uiso calc R 1 . . H
H11B -0.5682 0.1991 0.1611 0.043 Uiso calc R 1 . . H
C12 -0.58308(11) 0.01210(13) 0.10510(10) 0.0344(3) Uani d . 1 . . C
H12A -0.6461 0.0011 0.1397 0.041 Uiso calc R 1 . . H
H12B -0.6271 -0.0005 0.0184 0.041 Uiso calc R 1 . . H
C13 -0.57018(10) -0.19619(12) 0.06483(10) 0.0312(2) Uani d . 1 . . C
H13A -0.6368 -0.2099 -0.0145 0.037 Uiso calc R 1 . . H
H13B -0.6097 -0.2045 0.1212 0.037 Uiso calc R 1 . . H
C14 -0.48529(11) -0.28994(11) 0.04777(10) 0.0300(2) Uani d . 1 . . C
H14A -0.5359 -0.3727 0.0025 0.036 Uiso calc R 1 . . H
H14B -0.4404 -0.2757 -0.0024 0.036 Uiso calc R 1 . . H
C15 -0.19019(11) 0.24063(10) 0.64683(10) 0.0281(2) Uani d . 1 . . C
H15A -0.1844 0.3255 0.7038 0.034 Uiso calc R 1 . . H
H15B -0.1060 0.2174 0.6688 0.034 Uiso calc R 1 . . H
C16 -0.27630(11) 0.15566(10) 0.66364(10) 0.0273(2) Uani d . 1 . . C
H16A -0.2452 0.1620 0.7495 0.033 Uiso calc R 1 . . H
H16B -0.3604 0.1793 0.6445 0.033 Uiso calc R 1 . . H
C17 -0.35049(11) -0.05164(10) 0.60892(10) 0.0276(2) Uani d . 1 . . C
H17A -0.4395 -0.0423 0.5832 0.033 Uiso calc R 1 . . H
H17B -0.3189 -0.0344 0.6975 0.033 Uiso calc R 1 . . H
C18 -0.33667(10) -0.17979(10) 0.54075(10) 0.0257(2) Uani d . 1 . . C
H18A -0.2473 -0.1873 0.5611 0.031 Uiso calc R 1 . . H
H18B -0.3757 -0.2382 0.5644 0.031 Uiso calc R 1 . . H
C19 -0.38644(12) -0.33098(10) 0.34606(11) 0.0305(2) Uani d . 1 . . C
H19A -0.4249 -0.3886 0.3710 0.037 Uiso calc R 1 . . H
H19B -0.2980 -0.3410 0.3626 0.037 Uiso calc R 1 . . H
C20 -0.45295(12) -0.35864(10) 0.21229(10) 0.0305(2) Uani d . 1 . . C
H20A -0.4568 -0.4471 0.1663 0.037 Uiso calc R 1 . . H
H20B -0.5395 -0.3424 0.1985 0.037 Uiso calc R 1 . . H
C21 -0.12411(11) 0.29466(10) 0.50661(11) 0.0293(2) Uani d . 1 . . C
H21A -0.0791 0.3675 0.5814 0.035 Uiso calc R 1 . . H
H21B -0.1565 0.3231 0.4381 0.035 Uiso calc R 1 . . H
C22 -0.03412(10) 0.20761(10) 0.48144(11) 0.0283(2) Uani d . 1 . . C
H22A 0.0377 0.2510 0.4773 0.034 Uiso calc R 1 . . H
H22B -0.0027 0.1766 0.5481 0.034 Uiso calc R 1 . . H
C23 -0.00880(10) 0.04312(10) 0.32326(11) 0.0290(2) Uani d . 1 . . C
H23A 0.0448 0.0120 0.3837 0.035 Uiso calc R 1 . . H
H23B 0.0450 0.0994 0.3098 0.035 Uiso calc R 1 . . H
C24 -0.07702(11) -0.06175(10) 0.20605(11) 0.0294(2) Uani d . 1 . . C
H24A -0.1331 -0.0310 0.1467 0.035 Uiso calc R 1 . . H
H24B -0.0170 -0.1035 0.1712 0.035 Uiso calc R 1 . . H
C25 -0.20205(11) -0.25426(10) 0.12142(10) 0.0274(2) Uani d . 1 . . C
H25A -0.1358 -0.2974 0.0994 0.033 Uiso calc R 1 . . H
H25B -0.2522 -0.2320 0.0525 0.033 Uiso calc R 1 . . H
C26 -0.28375(11) -0.33746(10) 0.14462(11) 0.0281(2) Uani d . 1 . . C
H26A -0.3115 -0.4170 0.0744 0.034 Uiso calc R 1 . . H
H26B -0.2339 -0.3536 0.2177 0.034 Uiso calc R 1 . . H

loop_
_atom_site_aniso_label
_atom_site_aniso_U_11
_atom_site_aniso_U_22
_atom_site_aniso_U_33
_atom_site_aniso_U_12
_atom_site_aniso_U_13
_atom_site_aniso_U_23
Mn 0.01901(8) 0.02373(9) 0.02428(9) 0.00295(6) 0.00686(6) 0.00688(6)
K 0.01859(10) 0.02118(10) 0.02170(10) 0.00230(7) 0.00824(7) 0.00831(7)
N1 0.0245(4) 0.0192(4) 0.0297(4) 0.0018(3) 0.0134(3) 0.0071(3)
C1 0.0328(6) 0.0391(6) 0.0293(5) -0.0028(5) 0.0126(5) 0.0049(5)
O1 0.0490(6) 0.0704(8) 0.0513(6) -0.0204(6) 0.0275(5) 0.0054(6)
N2 0.0244(4) 0.0230(4) 0.0220(4) 0.0004(3) 0.0091(3) 0.0057(3)
O2 0.0419(6) 0.0417(5) 0.0573(6) 0.0237(5) 0.0151(5) 0.0081(5)
C2 0.0215(5) 0.0373(6) 0.0325(6) 0.0076(4) 0.0080(4) 0.0070(5)
O3 0.0470(5) 0.0296(4) 0.0280(4) 0.0056(4) 0.0081(4) 0.0125(3)
C3 0.0244(5) 0.0200(4) 0.0324(5) 0.0041(4) 0.0078(4) 0.0109(4)
O4 0.0329(4) 0.0294(4) 0.0258(4) 0.0100(3) 0.0129(3) 0.0150(3)
C4 0.0236(5) 0.0281(5) 0.0386(6) 0.0079(4) 0.0120(4) 0.0126(5)
C5 0.0269(5) 0.0263(5) 0.0370(6) 0.0060(4) 0.0087(4) 0.0152(4)
O5 0.0208(3) 0.0372(4) 0.0267(4) 0.0100(3) 0.0075(3) 0.0121(3)
C6 0.0297(6) 0.0418(6) 0.0286(5) 0.0066(5) 0.0065(4) 0.0164(5)
O6 0.0275(4) 0.0226(3) 0.0231(3) 0.0000(3) 0.0135(3) 0.0067(3)
C7 0.0221(5) 0.0309(6) 0.0308(5) 0.0033(4) 0.0020(4) 0.0047(4)
O7 0.0279(4) 0.0223(3) 0.0222(3) 0.0038(3) 0.0082(3) 0.0099(3)
C8 0.0198(5) 0.0246(5) 0.0393(6) 0.0038(4) 0.0074(4) 0.0129(4)
O8 0.0187(3) 0.0238(3) 0.0338(4) 0.0017(3) 0.0130(3) 0.0066(3)
O9 0.0265(4) 0.0235(3) 0.0256(3) 0.0011(3) 0.0136(3) 0.0064(3)
C9 0.0303(5) 0.0223(5) 0.0391(6) 0.0060(4) 0.0170(5) 0.0087(4)
C10 0.0379(6) 0.0285(5) 0.0439(7) 0.0106(5) 0.0183(5) 0.0205(5)
C11 0.0477(7) 0.0464(7) 0.0292(5) 0.0264(6) 0.0209(5) 0.0243(5)
C12 0.0302(6) 0.0535(7) 0.0223(5) 0.0221(5) 0.0106(4) 0.0157(5)
C13 0.0200(5) 0.0449(6) 0.0250(5) 0.0017(4) 0.0064(4) 0.0108(5)
C14 0.0295(5) 0.0328(5) 0.0210(5) 0.0006(4) 0.0074(4) 0.0041(4)
C15 0.0281(5) 0.0243(5) 0.0262(5) -0.0021(4) 0.0105(4) 0.0028(4)
C16 0.0302(5) 0.0269(5) 0.0236(5) 0.0022(4) 0.0140(4) 0.0044(4)
C17 0.0313(5) 0.0317(5) 0.0229(5) -0.0021(4) 0.0134(4) 0.0109(4)
C18 0.0259(5) 0.0283(5) 0.0245(5) 0.0008(4) 0.0066(4) 0.0145(4)
C19 0.0426(6) 0.0224(5) 0.0320(5) 0.0065(4) 0.0176(5) 0.0126(4)
C20 0.0366(6) 0.0219(5) 0.0295(5) -0.0050(4) 0.0139(5) 0.0045(4)
C21 0.0308(5) 0.0188(4) 0.0389(6) -0.0017(4) 0.0176(5) 0.0072(4)
C22 0.0215(5) 0.0258(5) 0.0343(5) -0.0029(4) 0.0115(4) 0.0066(4)
C23 0.0199(5) 0.0288(5) 0.0407(6) 0.0032(4) 0.0165(4) 0.0105(4)
C24 0.0305(5) 0.0281(5) 0.0360(6) 0.0039(4) 0.0213(5) 0.0108(4)
C25 0.0289(5) 0.0259(5) 0.0268(5) 0.0045(4) 0.0146(4) 0.0049(4)
C26 0.0316(5) 0.0207(4) 0.0311(5) 0.0049(4) 0.0142(4) 0.0060(4)

loop_
_atom_type_symbol
_atom_type_description
_atom_type_scat_dispersion_real
_atom_type_scat_dispersion_imag
_atom_type_scat_source
C C 0.0033 0.0016 'International Tables Vol C Tables 4.2.6.8 and 6.1.1.4'
H H 0.0000 0.0000 'International Tables Vol C Tables 4.2.6.8 and 6.1.1.4'
N N 0.0061 0.0033 'International Tables Vol C Tables 4.2.6.8 and 6.1.1.4'
O O 0.0106 0.0060 'International Tables Vol C Tables 4.2.6.8 and 6.1.1.4'
K K 0.2009 0.2494 'International Tables Vol C Tables 4.2.6.8 and 6.1.1.4'
Mn Mn 0.3368 0.7283 'International Tables Vol C Tables 4.2.6.8 and 6.1.1.4'

loop_
_geom_angle_atom_site_label_1
_geom_angle_atom_site_label_2
_geom_angle_atom_site_label_3
_geom_angle
C2 Mn C3 100.39(5)
C2 Mn C1 91.43(6)
C3 Mn C1 97.59(5)
C2 Mn C7 91.42(5)
C3 Mn C7 131.99(5)
C1 Mn C7 128.71(6)
C2 Mn C6 120.19(5)
C3 Mn C6 135.92(5)
C1 Mn C6 97.84(6)
C7 Mn C6 39.72(5)
C2 Mn C5 156.57(5)
C3 Mn C5 97.12(5)
C1 Mn C5 101.60(6)
C7 Mn C5 65.23(5)
C6 Mn C5 39.25(5)
C2 Mn C8 100.57(5)
C3 Mn C8 92.72(5)
C1 Mn C8 162.53(6)
C7 Mn C8 39.27(5)
C6 Mn C8 65.17(5)
C5 Mn C8 62.97(4)
O8 K O6 100.91(2)
O8 K O5 113.35(3)
O6 K O5 139.47(2)
O8 K O4 92.97(2)
O6 K O4 98.11(2)
O5 K O4 60.50(2)
O8 K O9 60.32(2)
O6 K O9 125.20(2)
O5 K O9 91.49(2)
O4 K O9 131.07(2)
O8 K O7 140.79(2)
O6 K O7 59.98(2)
O5 K O7 100.31(2)
O4 K O7 121.87(2)
O9 K O7 100.87(2)
O8 K N1 60.67(2)
O6 K N1 59.68(2)
O5 K N1 119.72(3)
O4 K N1 60.19(3)
O9 K N1 120.25(2)
O7 K N1 119.00(2)
O8 K N2 120.26(2)
O6 K N2 119.16(2)
O5 K N2 60.85(2)
O4 K N2 120.15(3)
O9 K N2 60.54(2)
O7 K N2 59.81(2)
N1 K N2 178.80(2)
C15 N1 C9 109.83(9)
C15 N1 C21 109.16(9)
C9 N1 C21 110.61(9)
C15 N1 K 109.66(6)
C9 N1 K 108.66(6)
C21 N1 K 108.91(6)
O1 C1 Mn 177.58(14)
C14 N2 C20 108.79(9)
C14 N2 C26 110.47(9)
C20 N2 C26 110.18(9)
C14 N2 K 109.09(6)
C20 N2 K 110.17(6)
C26 N2 K 108.13(6)
O2 C2 Mn 178.20(11)
O3 C3 Mn 179.26(11)
C10 O4 C11 111.06(9)
C10 O4 K 118.38(7)
C11 O4 K 111.57(6)
C8 C4 C5 95.52(9)
C8 C4 H4A 112.8(9)
C5 C4 H4A 112.5(9)
C8 C4 H4B 113.8(9)
C5 C4 H4B 112.2(9)
H4A C4 H4B 109.5(12)
C6 C5 C4 108.30(10)
C6 C5 Mn 68.07(7)
C4 C5 Mn 93.19(7)
C6 C5 H5 123.9(9)
C4 C5 H5 120.0(9)
Mn C5 H5 130.6(9)
C13 O5 C12 110.45(9)
C13 O5 K 112.78(6)
C12 O5 K 116.61(7)
C7 C6 C5 106.86(11)
C7 C6 Mn 69.96(7)
C5 C6 Mn 72.69(7)
C7 C6 H6 126.6(11)
C5 C6 H6 126.5(11)
Mn C6 H6 121.4(11)
C16 O6 C17 110.89(8)
C16 O6 K 120.98(6)
C17 O6 K 116.61(6)
C6 C7 C8 106.94(11)
C6 C7 Mn 70.33(7)
C8 C7 Mn 72.86(7)
C6 C7 H7 122.2(10)
C8 C7 H7 130.8(10)
Mn C7 H7 120.0(10)
C19 O7 C18 110.46(8)
C19 O7 K 115.45(6)
C18 O7 K 111.81(6)
C7 C8 C4 108.35(10)
C7 C8 Mn 67.87(6)
C4 C8 Mn 93.17(7)
C7 C8 H8 124.3(9)
C4 C8 H8 122.0(9)
Mn C8 H8 126.3(9)
C23 O8 C22 110.95(8)
C23 O8 K 119.14(6)
C22 O8 K 117.77(6)
C25 O9 C24 110.79(8)
C25 O9 K 116.91(6)
C24 O9 K 109.99(6)
N1 C9 C10 113.67(9)
N1 C9 H9A 108.8
C10 C9 H9A 108.8
N1 C9 H9B 108.8
C10 C9 H9B 108.8
H9A C9 H9B 107.7
O4 C10 C9 109.86(9)
O4 C10 H10A 109.7
C9 C10 H10A 109.7
O4 C10 H10B 109.7
C9 C10 H10B 109.7
H10A C10 H10B 108.2
O4 C11 C12 110.40(10)
O4 C11 H11A 109.6
C12 C11 H11A 109.6
O4 C11 H11B 109.6
C12 C11 H11B 109.6
H11A C11 H11B 108.1
O5 C12 C11 110.15(10)
O5 C12 H12A 109.6
C11 C12 H12A 109.6
O5 C12 H12B 109.6
C11 C12 H12B 109.6
H12A C12 H12B 108.1
O5 C13 C14 109.76(9)
O5 C13 H13A 109.7
C14 C13 H13A 109.7
O5 C13 H13B 109.7
C14 C13 H13B 109.7
H13A C13 H13B 108.2
N2 C14 C13 113.05(9)
N2 C14 H14A 109.0
C13 C14 H14A 109.0
N2 C14 H14B 109.0
C13 C14 H14B 109.0
H14A C14 H14B 107.8
N1 C15 C16 113.87(9)
N1 C15 H15A 108.8
C16 C15 H15A 108.8
N1 C15 H15B 108.8
C16 C15 H15B 108.8
H15A C15 H15B 107.7
O6 C16 C15 109.30(8)
O6 C16 H16A 109.8
C15 C16 H16A 109.8
O6 C16 H16B 109.8
C15 C16 H16B 109.8
H16A C16 H16B 108.3
O6 C17 C18 109.56(8)
O6 C17 H17A 109.8
C18 C17 H17A 109.8
O6 C17 H17B 109.8
C18 C17 H17B 109.8
H17A C17 H17B 108.2
O7 C18 C17 109.22(9)
O7 C18 H18A 109.8
C17 C18 H18A 109.8
O7 C18 H18B 109.8
C17 C18 H18B 109.8
H18A C18 H18B 108.3
O7 C19 C20 108.77(9)
O7 C19 H19A 109.9
C20 C19 H19A 109.9
O7 C19 H19B 109.9
C20 C19 H19B 109.9
H19A C19 H19B 108.3
N2 C20 C19 114.00(9)
N2 C20 H20A 108.8
C19 C20 H20A 108.8
N2 C20 H20B 108.8
C19 C20 H20B 108.8
H20A C20 H20B 107.6
N1 C21 C22 113.10(9)
N1 C21 H21A 109.0
C22 C21 H21A 109.0
N1 C21 H21B 109.0
C22 C21 H21B 109.0
H21A C21 H21B 107.8
O8 C22 C21 109.17(9)
O8 C22 H22A 109.8
C21 C22 H22A 109.8
O8 C22 H22B 109.8
C21 C22 H22B 109.8
H22A C22 H22B 108.3
O8 C23 C24 109.35(9)
O8 C23 H23A 109.8
C24 C23 H23A 109.8
O8 C23 H23B 109.8
C24 C23 H23B 109.8
H23A C23 H23B 108.3
O9 C24 C23 109.28(9)
O9 C24 H24A 109.8
C23 C24 H24A 109.8
O9 C24 H24B 109.8
C23 C24 H24B 109.8
H24A C24 H24B 108.3
O9 C25 C26 109.54(8)
O9 C25 H25A 109.8
C26 C25 H25A 109.8
O9 C25 H25B 109.8
C26 C25 H25B 109.8
H25A C25 H25B 108.2
N2 C26 C25 113.64(9)
N2 C26 H26A 108.8
C25 C26 H26A 108.8
N2 C26 H26B 108.8
C25 C26 H26B 108.8
H26A C26 H26B 107.7

loop_
_geom_bond_atom_site_label_1
_geom_bond_atom_site_label_2
_geom_bond_site_symmetry_2
_geom_bond_distance
_geom_bond_publ_flag
Mn C2 . 1.7780(10) yes
Mn C3 . 1.7800(10) yes
Mn C1 . 1.7850(10) yes
Mn C7 . 2.0830(10) yes
Mn C6 . 2.0880(10) yes
Mn C5 . 2.1490(10) yes
Mn C8 . 2.1490(10) yes
K O8 . 2.7431(8) ?
K O6 . 2.7976(8) ?
K O5 . 2.8082(8) ?
K O4 . 2.8524(8) ?
K O9 . 2.8539(8) ?
K O7 . 2.8901(8) ?
K N1 . 3.0212(9) ?
K N2 . 3.0220(9) ?
N1 C15 . 1.4659(15) ?
N1 C9 . 1.4713(14) ?
N1 C21 . 1.4728(13) ?
C1 O1 . 1.161(2) yes
N2 C14 . 1.4684(14) ?
N2 C20 . 1.4713(14) ?
N2 C26 . 1.4739(14) ?
O2 C2 . 1.166(2) yes
O3 C3 . 1.1610(10) yes
O4 C10 . 1.419(2) ?
O4 C11 . 1.4261(14) ?
C4 C8 . 1.516(2) yes
C4 C5 . 1.516(2) yes
C4 H4A . 0.992(16) ?
C4 H4B . 1.000(16) ?
C5 C6 . 1.424(2) yes
C5 H5 . 0.972(16) ?
O5 C13 . 1.4244(15) ?
O5 C12 . 1.4251(14) ?
C6 C7 . 1.417(2) yes
C6 H6 . 0.907(17) ?
O6 C16 . 1.4218(13) ?
O6 C17 . 1.4240(12) ?
C7 C8 . 1.424(2) yes
C7 H7 . 0.939(17) ?
O7 C19 . 1.4218(13) ?
O7 C18 . 1.4233(12) ?
C8 H8 . 0.974(15) ?
O8 C23 . 1.4230(13) ?
O8 C22 . 1.4272(13) ?
O9 C25 . 1.4217(13) ?
O9 C24 . 1.4256(13) ?
C9 C10 . 1.5096(18) ?
C9 H9A . 0.9900 ?
C9 H9B . 0.9900 ?
C10 H10A . 0.9900 ?
C10 H10B . 0.9900 ?
C11 C12 . 1.489(2) ?
C11 H11A . 0.9900 ?
C11 H11B . 0.9900 ?
C12 H12A . 0.9900 ?
C12 H12B . 0.9900 ?
C13 C14 . 1.4982(17) ?
C13 H13A . 0.9900 ?
C13 H13B . 0.9900 ?
C14 H14A . 0.9900 ?
C14 H14B . 0.9900 ?
C15 C16 . 1.5074(15) ?
C15 H15A . 0.9900 ?
C15 H15B . 0.9900 ?
C16 H16A . 0.9900 ?
C16 H16B . 0.9900 ?
C17 C18 . 1.4945(16) ?
C17 H17A . 0.9900 ?
C17 H17B . 0.9900 ?
C18 H18A . 0.9900 ?
C18 H18B . 0.9900 ?
C19 C20 . 1.5045(17) ?
C19 H19A . 0.9900 ?
C19 H19B . 0.9900 ?
C20 H20A . 0.9900 ?
C20 H20B . 0.9900 ?
C21 C22 . 1.5061(16) ?
C21 H21A . 0.9900 ?
C21 H21B . 0.9900 ?
C22 H22A . 0.9900 ?
C22 H22B . 0.9900 ?
C23 C24 . 1.4925(17) ?
C23 H23A . 0.9900 ?
C23 H23B . 0.9900 ?
C24 H24A . 0.9900 ?
C24 H24B . 0.9900 ?
C25 C26 . 1.5069(15) ?
C25 H25A . 0.9900 ?
C25 H25B . 0.9900 ?
C26 H26A . 0.9900 ?
C26 H26B . 0.9900 ?
